data_2200941
loop_
_publ_author_name
'Jones, Peter G.'
'Kirby, Anthony J.'
'Pilkington, Melanie'

_publ_section_title
;
 2,2,2-Tris(cyclohexyloxy)-4,5-(2',2''-biphenylo)-1,3,2-dioxaphospholene
;
_journal_issue 3
_journal_name_full 'Acta Crystallographica Section E'
_journal_page_first o268
_journal_page_last o269
_journal_paper_doi 10.1107/S1600536802002398
_journal_volume 58
_journal_year 2002
_chemical_formula_iupac 'C32 H41 O5 P'
_chemical_formula_moiety 'C32 H41 O5 P'
_chemical_formula_sum 'C32 H41 O5 P'
_chemical_formula_weight 536.62
_chemical_name_systematic
;
 ?
;
_space_group_IT_number 14
_symmetry_cell_setting monoclinic
_symmetry_space_group_name_Hall '-P 2yn'
_symmetry_space_group_name_H-M 'P 1 21/n 1'
_atom_sites_solution_hydrogens geom
_atom_sites_solution_primary direct
_atom_sites_solution_secondary difmap
_audit_creation_method SHELXL-97
_cell_angle_alpha 90.00
_cell_angle_beta 93.92(2)
_cell_angle_gamma 90.00
_cell_formula_units_Z 4
_cell_length_a 9.665(2)
_cell_length_b 15.394(3)
_cell_length_c 19.200(4)
_cell_measurement_reflns_used 50
_cell_measurement_temperature 143(2)
_cell_measurement_theta_max 11.5
_cell_measurement_theta_min 10
_cell_volume 2850.0(10)
_computing_cell_refinement DIF4
_computing_data_collection 'DIF4 (Stoe & Cie, 1992)'
_computing_data_reduction 'REDU4 (Stoe & Cie, 1992)'
_computing_molecular_graphics 'XP (Siemens, 1994)'
_computing_publication_material SHELXL97
_computing_structure_refinement 'SHELXL97 (Sheldrick, 1997)'
_computing_structure_solution 'SHELXS97 (Sheldrick, 1990)'
_diffrn_ambient_temperature 143(2)
_diffrn_measured_fraction_theta_full .997
_diffrn_measured_fraction_theta_max .997
_diffrn_measurement_device_type 'Stoe STADI-4'
_diffrn_measurement_method \w/\q
_diffrn_radiation_monochromator graphite
_diffrn_radiation_source 'fine-focus sealed tube'
_diffrn_radiation_type MoK\a
_diffrn_radiation_wavelength .71073
_diffrn_reflns_av_R_equivalents .0237
_diffrn_reflns_av_sigmaI/netI .0495
_diffrn_reflns_limit_h_max 0
_diffrn_reflns_limit_h_min -11
_diffrn_reflns_limit_k_max 1
_diffrn_reflns_limit_k_min -18
_diffrn_reflns_limit_l_max 22
_diffrn_reflns_limit_l_min -22
_diffrn_reflns_number 5588
_diffrn_reflns_theta_full 25.04
_diffrn_reflns_theta_max 25.04
_diffrn_reflns_theta_min 3.18
_diffrn_standards_decay_% 0
_diffrn_standards_interval_time 60
_diffrn_standards_number 3
_exptl_absorpt_coefficient_mu .136
_exptl_absorpt_correction_type none
_exptl_crystal_colour colourless
_exptl_crystal_density_diffrn 1.251
_exptl_crystal_density_method 'not measured'
_exptl_crystal_description prism
_exptl_crystal_F_000 1152
_exptl_crystal_size_max .65
_exptl_crystal_size_mid .30
_exptl_crystal_size_min .30
_refine_diff_density_max .214
_refine_diff_density_min -.307
_refine_ls_extinction_method none
_refine_ls_goodness_of_fit_ref 1.040
_refine_ls_hydrogen_treatment constr
_refine_ls_matrix_type full
_refine_ls_number_parameters 368
_refine_ls_number_reflns 5037
_refine_ls_number_restraints 18
_refine_ls_restrained_S_all 1.038
_refine_ls_R_factor_all .0745
_refine_ls_R_factor_gt .0483
_refine_ls_shift/su_max <0.001
_refine_ls_shift/su_mean .000
_refine_ls_structure_factor_coef Fsqd
_refine_ls_weighting_details 'calc w = 1/[\s^2^(Fo^2^)+(0.0447P)^2^+1.4014P] where P = (Fo^2^+2Fc^2^)/3'
_refine_ls_weighting_scheme calc
_refine_ls_wR_factor_gt .1027
_refine_ls_wR_factor_ref .1193
_reflns_number_gt 3708
_reflns_number_total 5037
_reflns_threshold_expression I>2\s(I)
_cod_data_source_file na6138.cif
_cod_data_source_block I
_cod_depositor_comments
;
The following automatic conversions were performed:
'_geom_bond_publ_flag' value 'Y' changed to 'y' according to
'/home/saulius/struct/CIF-dictionaries/cif_core.dic' dictionary named
'cif_core.dic' version 2.4.1 from 2010-06-29 (5 times).

Automatic conversion script
Id: cif_fix_enum 1527 2010-12-29 10:47:43Z saulius 

The following automatic conversions were performed:

'_geom_bond_publ_flag' value 'Y' changed to 'y' according to
/home/saulius/struct/CIF-dictionaries/cif_core.dic dictionary named
'cif_core.dic' version 2.4.1 from 2010-06-29 (5
times).

'_geom_angle_publ_flag' value 'Y' changed to 'y' according
to /home/saulius/struct/CIF-dictionaries/cif_core.dic dictionary
named 'cif_core.dic' version 2.4.1 from 2010-06-29 (10 times).

Automatic conversion script
Id: cif_fix_values 1715 2011-07-08 13:25:40Z adriana 
;
_cod_original_cell_volume 2850.1(10)
_cod_original_sg_symbol_H-M 'P 21/n'
_cod_database_code 2200941
_cod_database_fobs_code 2200941

loop_
_symmetry_equiv_pos_as_xyz
'x, y, z'
'-x+1/2, y+1/2, -z+1/2'
'-x, -y, -z'
'x-1/2, -y-1/2, z-1/2'

loop_
_atom_site_label
_atom_site_fract_x
_atom_site_fract_y
_atom_site_fract_z
_atom_site_U_iso_or_equiv
_atom_site_adp_type
_atom_site_calc_flag
_atom_site_refinement_flags
_atom_site_occupancy
_atom_site_disorder_assembly
_atom_site_disorder_group
_atom_site_type_symbol
P .22024(6) .74534(4) .55113(3) .02318(16) Uani d . 1 A . P
O1 .29440(15) .65883(10) .50841(8) .0240(4) Uani d . 1 . . O
O2 .06583(16) .70951(10) .52199(8) .0257(4) Uani d . 1 . . O
O3 .28511(17) .81751(10) .50470(8) .0313(4) Uani d . 1 . . O
O4 .31223(16) .71164(10) .61744(8) .0267(4) Uani d . 1 . . O
O5 .14331(16) .81665(10) .59740(8) .0270(4) Uani d . 1 . . O
C1 -.1855(2) .63593(16) .44820(12) .0288(6) Uani d . 1 . . C
H1 -.1989 .6857 .4762 .035 Uiso calc R 1 . . H
C2 -.2968(3) .59791(17) .41217(13) .0333(6) Uani d . 1 . . C
H2 -.3869 .6220 .4144 .040 Uiso calc R 1 . . H
C3 -.2776(3) .52407(18) .37239(13) .0359(6) Uani d . 1 . . C
H3 -.3553 .4978 .3478 .043 Uiso calc R 1 . . H
C4 -.1483(3) .48844(16) .36806(12) .0306(6) Uani d . 1 . . C
H4 -.1380 .4376 .3408 .037 Uiso calc R 1 . . H
C4A -.0308(2) .52600(15) .40342(11) .0240(5) Uani d . 1 . . C
C4B .1088(2) .49048(15) .39978(11) .0243(5) Uani d . 1 . . C
C5 .1354(3) .41236(16) .36529(12) .0312(6) Uani d . 1 . . C
H5 .0604 .3818 .3420 .037 Uiso calc R 1 . . H
C6 .2667(3) .37925(17) .36439(13) .0362(6) Uani d . 1 . . C
H6 .2811 .3261 .3409 .043 Uiso calc R 1 . . H
C7 .3794(3) .42243(16) .39744(12) .0315(6) Uani d . 1 . . C
H7 .4700 .3986 .3970 .038 Uiso calc R 1 . . H
C8 .3586(2) .49965(15) .43068(12) .0260(5) Uani d . 1 . . C
H8 .4356 .5301 .4522 .031 Uiso calc R 1 . . H
C8A .2248(2) .53416(15) .43322(11) .0230(5) Uani d . 1 . . C
C9 .1970(2) .61038(14) .47159(11) .0219(5) Uani d . 1 . . C
C10 .0683(2) .63887(14) .47787(11) .0225(5) Uani d . 1 . . C
C10A -.0516(2) .60151(15) .44393(11) .0235(5) Uani d . 1 . . C
C11 .3657(4) .8104(2) .4430(2) .0326(9) Uani d PD .892(4) A 1 C
H11 .3532 .7515 .4215 .039 Uiso calc PR .892(4) A 1 H
C12 .5167(3) .8257(3) .46510(17) .0506(10) Uani d PD .892(4) A 1 C
H12A .5519 .7772 .4952 .061 Uiso calc PR .892(4) A 1 H
H12B .5260 .8800 .4927 .061 Uiso calc PR .892(4) A 1 H
C13 .6031(4) .8327(3) .4016(2) .0684(13) Uani d PD .892(4) A 1 C
H13A .6999 .8475 .4174 .082 Uiso calc PR .892(4) A 1 H
H13B .6039 .7757 .3777 .082 Uiso calc PR .892(4) A 1 H
C14 .5463(6) .9011(4) .3506(2) .0570(16) Uani d PD .892(4) A 1 C
H14A .5555 .9592 .3726 .068 Uiso calc PR .892(4) A 1 H
H14B .6009 .9010 .3088 .068 Uiso calc PR .892(4) A 1 H
C15 .3956(4) .8838(3) .32889(17) .0539(10) Uani d PD .892(4) A 1 C
H15A .3873 .8283 .3029 .065 Uiso calc PR .892(4) A 1 H
H15B .3593 .9307 .2975 .065 Uiso calc PR .892(4) A 1 H
C16 .3103(3) .8792(2) .39259(15) .0416(9) Uani d PD .892(4) A 1 C
H16A .3127 .9363 .4163 .050 Uiso calc PR .892(4) A 1 H
H16B .2126 .8660 .3775 .050 Uiso calc PR .892(4) A 1 H
C11' .397(3) .811(2) .4615(12) .024(9) Uiso d PDU .108(4) A 2 C
H11' .4573 .7601 .4747 .028 Uiso calc PR .108(4) A 2 H
C12' .476(2) .8951(15) .4707(11) .037(6) Uiso d PDU .108(4) A 2 C
H12C .5240 .8971 .5179 .044 Uiso calc PR .108(4) A 2 H
H12D .4111 .9447 .4661 .044 Uiso calc PR .108(4) A 2 H
C13' .582(3) .903(3) .4162(16) .086(12) Uiso d PDU .108(4) A 2 C
H13C .6265 .9606 .4201 .103 Uiso calc PR .108(4) A 2 H
H13D .6556 .8585 .4259 .103 Uiso calc PR .108(4) A 2 H
C14' .520(6) .890(3) .3423(16) .072(18) Uiso d PDU .108(4) A 2 C
H14C .5948 .8919 .3095 .086 Uiso calc PR .108(4) A 2 H
H14D .4555 .9389 .3301 .086 Uiso calc PR .108(4) A 2 H
C15' .443(3) .8049(18) .3343(12) .053(8) Uiso d PDU .108(4) A 2 C
H15C .5081 .7558 .3420 .064 Uiso calc PR .108(4) A 2 H
H15D .3977 .7999 .2865 .064 Uiso calc PR .108(4) A 2 H
C16' .332(2) .8021(17) .3884(12) .043(7) Uiso d PDU .108(4) A 2 C
H16C .2651 .8498 .3788 .051 Uiso calc PR .108(4) A 2 H
H16D .2814 .7464 .3841 .051 Uiso calc PR .108(4) A 2 H
C21 .3493(2) .75975(15) .68163(11) .0264(5) Uani d . 1 A . C
H21 .2657 .7904 .6973 .032 Uiso calc R 1 . . H
C22 .4611(3) .82569(16) .66786(13) .0330(6) Uani d . 1 . . C
H22A .4221 .8709 .6355 .040 Uiso calc R 1 A . H
H22B .5377 .7965 .6454 .040 Uiso calc R 1 . . H
C23 .5171(3) .86798(17) .73597(13) .0379(6) Uani d . 1 A . C
H23A .5948 .9072 .7264 .045 Uiso calc R 1 . . H
H23B .4432 .9034 .7551 .045 Uiso calc R 1 . . H
C24 .5672(3) .80077(18) .78938(13) .0362(6) Uani d . 1 . . C
H24A .5992 .8301 .8335 .043 Uiso calc R 1 A . H
H24B .6467 .7686 .7721 .043 Uiso calc R 1 . . H
C25 .4515(3) .73754(18) .80306(12) .0373(6) Uani d . 1 A . C
H25A .3747 .7691 .8234 .045 Uiso calc R 1 . . H
H25B .4866 .6931 .8372 .045 Uiso calc R 1 . . H
C26 .3978(3) .69311(16) .73545(11) .0299(6) Uani d . 1 . . C
H26A .4726 .6575 .7172 .036 Uiso calc R 1 A . H
H26B .3200 .6540 .7449 .036 Uiso calc R 1 . . H
C31 .0388(3) .87665(16) .56970(13) .0357(6) Uani d . 1 A . C
H31 .0307 .8733 .5176 .043 Uiso calc R 1 . . H
C32 -.0980(3) .8529(2) .59833(16) .0509(8) Uani d . 1 . . C
H32A -.1222 .7923 .5850 .061 Uiso calc R 1 A . H
H32B -.1717 .8914 .5775 .061 Uiso calc R 1 . . H
C33 -.0918(3) .8612(2) .67717(17) .0601(9) Uani d . 1 A . C
H33A -.1843 .8486 .6939 .072 Uiso calc R 1 . . H
H33B -.0254 .8181 .6983 .072 Uiso calc R 1 . . H
C34 -.0470(4) .9517(2) .70027(17) .0666(11) Uani d . 1 . . C
H34A -.0378 .9542 .7519 .080 Uiso calc R 1 A . H
H34B -.1188 .9942 .6837 .080 Uiso calc R 1 . . H
C35 .0903(3) .9757(2) .67149(16) .0544(9) Uani d . 1 A . C
H35A .1139 1.0365 .6844 .065 Uiso calc R 1 . . H
H35B .1643 .9377 .6928 .065 Uiso calc R 1 . . H
C36 .0849(3) .96641(17) .59272(15) .0484(8) Uani d . 1 . . C
H36A .0198 1.0099 .5712 .058 Uiso calc R 1 A . H
H36B .1779 .9782 .5763 .058 Uiso calc R 1 . . H

loop_
_atom_site_aniso_label
_atom_site_aniso_U_11
_atom_site_aniso_U_22
_atom_site_aniso_U_33
_atom_site_aniso_U_12
_atom_site_aniso_U_13
_atom_site_aniso_U_23
P .0236(3) .0221(3) .0236(3) -.0006(3) -.0005(2) -.0011(3)
O1 .0207(8) .0250(8) .0259(8) -.0037(7) -.0005(7) -.0047(7)
O2 .0221(9) .0264(9) .0283(8) .0004(7) .0001(7) -.0059(7)
O3 .0386(10) .0255(9) .0307(9) -.0025(8) .0080(8) -.0007(7)
O4 .0300(9) .0251(9) .0243(8) .0028(7) -.0031(7) -.0049(7)
O5 .0278(9) .0256(9) .0272(9) .0047(7) -.0012(7) -.0014(7)
C1 .0276(13) .0312(14) .0276(12) -.0008(11) .0023(10) .0055(11)
C2 .0232(13) .0374(15) .0389(14) -.0027(11) -.0009(11) .0079(12)
C3 .0281(14) .0415(16) .0372(15) -.0135(12) -.0049(11) .0058(12)
C4 .0331(14) .0329(14) .0256(12) -.0104(12) -.0001(11) .0018(11)
C4A .0259(13) .0271(12) .0190(11) -.0058(10) .0002(9) .0056(10)
C4B .0294(13) .0268(13) .0166(11) -.0046(10) .0016(10) .0011(9)
C5 .0363(15) .0308(14) .0264(13) -.0073(12) .0020(11) -.0075(11)
C6 .0421(16) .0290(14) .0382(15) -.0015(12) .0076(12) -.0128(12)
C7 .0303(14) .0325(14) .0325(13) .0025(11) .0076(11) -.0031(11)
C8 .0256(13) .0284(13) .0242(12) -.0038(10) .0025(10) -.0016(10)
C8A .0262(13) .0229(12) .0198(11) -.0036(10) .0017(9) .0011(9)
C9 .0254(13) .0223(12) .0176(11) -.0031(10) -.0015(9) .0025(9)
C10 .0259(13) .0214(12) .0202(11) .0004(10) .0013(10) .0003(9)
C10A .0244(13) .0265(12) .0197(11) -.0041(10) .0014(9) .0054(10)
C11 .039(2) .0306(19) .029(2) -.0031(15) .0083(19) -.0003(15)
C12 .0333(19) .069(3) .050(2) .0115(17) .0041(15) .0207(18)
C13 .046(2) .079(3) .084(3) .016(2) .024(2) .032(2)
C14 .051(3) .057(3) .068(3) .002(2) .034(2) .024(2)
C15 .062(2) .064(2) .0377(18) -.0020(19) .0137(17) .0117(17)
C16 .0314(17) .054(2) .0389(17) -.0004(15) .0005(13) .0122(15)
C21 .0268(13) .0299(13) .0222(11) .0024(11) -.0017(10) -.0066(10)
C22 .0365(15) .0305(14) .0316(14) -.0008(12) -.0014(11) -.0029(11)
C23 .0378(15) .0355(15) .0398(15) -.0032(13) -.0006(12) -.0123(12)
C24 .0310(14) .0484(17) .0281(13) .0039(13) -.0046(11) -.0134(12)
C25 .0408(16) .0481(17) .0228(12) .0071(13) .0007(11) -.0035(12)
C26 .0328(14) .0324(14) .0242(12) .0009(11) .0009(11) -.0003(11)
C31 .0406(16) .0315(14) .0336(14) .0140(12) -.0068(12) -.0043(11)
C32 .0329(16) .0533(19) .065(2) .0136(14) -.0069(14) -.0176(16)
C33 .0445(19) .076(2) .062(2) .0071(17) .0219(16) -.0102(18)
C34 .069(2) .083(3) .0474(19) .036(2) -.0006(17) -.0202(18)
C35 .065(2) .0374(17) .0587(19) .0122(16) -.0117(17) -.0212(15)
C36 .062(2) .0275(15) .0547(18) .0104(14) -.0015(16) -.0024(13)

loop_
_atom_type_symbol
_atom_type_description
_atom_type_scat_dispersion_real
_atom_type_scat_dispersion_imag
_atom_type_scat_source
C C .0033 .0016 'International Tables Vol C Tables 4.2.6.8 and 6.1.1.4'
H H .0000 .0000 'International Tables Vol C Tables 4.2.6.8 and 6.1.1.4'
O O .0106 .0060 'International Tables Vol C Tables 4.2.6.8 and 6.1.1.4'
P P .1023 .0942 'International Tables Vol C Tables 4.2.6.8 and 6.1.1.4'

loop_
_geom_angle_atom_site_label_1
_geom_angle_atom_site_label_2
_geom_angle_atom_site_label_3
_geom_angle
_geom_angle_publ_flag
O3 P O4 117.35(9) y
O3 P O5 92.73(9) y
O4 P O5 91.98(8) y
O3 P O2 115.31(9) y
O4 P O2 127.24(9) y
O5 P O2 88.52(8) y
O3 P O1 94.57(8) y
O4 P O1 84.38(8) y
O5 P O1 172.69(9) y
O2 P O1 88.66(8) y
C9 O1 P 111.78(14) ?
C10 O2 P 114.68(14) ?
C11' O3 P 129.2(13) ?
C11 O3 P 131.06(18) ?
C21 O4 P 126.99(14) ?
C31 O5 P 124.48(14) ?
C2 C1 C10A 120.2(2) ?
C1 C2 C3 119.9(2) ?
C4 C3 C2 121.1(2) ?
C3 C4 C4A 121.0(2) ?
C4 C4A C10A 117.4(2) ?
C4 C4A C4B 122.7(2) ?
C10A C4A C4B 119.9(2) ?
C5 C4B C8A 117.0(2) ?
C5 C4B C4A 122.8(2) ?
C8A C4B C4A 120.2(2) ?
C6 C5 C4B 121.6(2) ?
C5 C6 C7 120.9(2) ?
C8 C7 C6 119.4(2) ?
C7 C8 C8A 120.7(2) ?
C8 C8A C9 122.6(2) ?
C8 C8A C4B 120.4(2) ?
C9 C8A C4B 117.0(2) ?
C10 C9 O1 112.9(2) ?
C10 C9 C8A 122.0(2) ?
O1 C9 C8A 125.0(2) ?
C9 C10 O2 111.76(19) ?
C9 C10 C10A 124.5(2) ?
O2 C10 C10A 123.8(2) ?
C1 C10A C10 123.3(2) ?
C1 C10A C4A 120.4(2) ?
C10 C10A C4A 116.3(2) ?
O3 C11 C16 106.4(3) ?
O3 C11 C12 108.5(3) ?
C16 C11 C12 111.4(3) ?
C11 C12 C13 110.9(3) ?
C14 C13 C12 111.8(3) ?
C15 C14 C13 110.8(4) ?
C14 C15 C16 110.6(3) ?
C11 C16 C15 111.1(3) ?
O3 C11' C16' 106(2) ?
O3 C11' C12' 106(2) ?
C16' C11' C12' 111.3(19) ?
C11' C12' C13' 110.3(19) ?
C14' C13' C12' 113(2) ?
C13' C14' C15' 111(2) ?
C14' C15' C16' 108(2) ?
C11' C16' C15' 111.4(19) ?
O4 C21 C26 106.26(18) ?
O4 C21 C22 109.17(18) ?
C26 C21 C22 112.5(2) ?
C21 C22 C23 110.5(2) ?
C24 C23 C22 111.6(2) ?
C23 C24 C25 110.5(2) ?
C24 C25 C26 110.6(2) ?
C21 C26 C25 110.5(2) ?
O5 C31 C36 107.0(2) ?
O5 C31 C32 108.6(2) ?
C36 C31 C32 111.3(2) ?
C31 C32 C33 111.5(2) ?
C34 C33 C32 111.2(3) ?
C33 C34 C35 110.9(3) ?
C36 C35 C34 111.6(3) ?
C31 C36 C35 111.6(2) ?
C2 C1 H1 119.9 ?
C10A C1 H1 119.9 ?
C1 C2 H2 120.1 ?
C3 C2 H2 120.1 ?
C4 C3 H3 119.5 ?
C2 C3 H3 119.5 ?
C3 C4 H4 119.5 ?
C4A C4 H4 119.5 ?
C6 C5 H5 119.2 ?
C4B C5 H5 119.2 ?
C5 C6 H6 119.5 ?
C7 C6 H6 119.5 ?
C8 C7 H7 120.3 ?
C6 C7 H7 120.3 ?
C7 C8 H8 119.7 ?
C8A C8 H8 119.7 ?
O3 C11 H11 110.2 ?
C16 C11 H11 110.2 ?
C12 C11 H11 110.2 ?
C11 C12 H12A 109.5 ?
C13 C12 H12A 109.5 ?
C11 C12 H12B 109.5 ?
C13 C12 H12B 109.5 ?
H12A C12 H12B 108.0 ?
C14 C13 H13A 109.3 ?
C12 C13 H13A 109.3 ?
C14 C13 H13B 109.3 ?
C12 C13 H13B 109.3 ?
H13A C13 H13B 107.9 ?
C15 C14 H14A 109.5 ?
C13 C14 H14A 109.5 ?
C15 C14 H14B 109.5 ?
C13 C14 H14B 109.5 ?
H14A C14 H14B 108.1 ?
C14 C15 H15A 109.5 ?
C16 C15 H15A 109.5 ?
C14 C15 H15B 109.5 ?
C16 C15 H15B 109.5 ?
H15A C15 H15B 108.1 ?
C11 C16 H16A 109.4 ?
C15 C16 H16A 109.4 ?
C11 C16 H16B 109.4 ?
C15 C16 H16B 109.4 ?
H16A C16 H16B 108.0 ?
O3 C11' H11' 111.2 ?
C16' C11' H11' 111.2 ?
C12' C11' H11' 111.2 ?
C11' C12' H12C 109.6 ?
C13' C12' H12C 109.6 ?
C11' C12' H12D 109.6 ?
C13' C12' H12D 109.6 ?
H12C C12' H12D 108.1 ?
C14' C13' H13C 109.0 ?
C12' C13' H13C 109.0 ?
C14' C13' H13D 109.0 ?
C12' C13' H13D 109.0 ?
H13C C13' H13D 107.8 ?
C13' C14' H14C 109.4 ?
C15' C14' H14C 109.4 ?
C13' C14' H14D 109.4 ?
C15' C14' H14D 109.4 ?
H14C C14' H14D 108.0 ?
C14' C15' H15C 110.0 ?
C16' C15' H15C 110.0 ?
C14' C15' H15D 110.0 ?
C16' C15' H15D 110.0 ?
H15C C15' H15D 108.4 ?
C11' C16' H16C 109.3 ?
C15' C16' H16C 109.3 ?
C11' C16' H16D 109.3 ?
C15' C16' H16D 109.3 ?
H16C C16' H16D 108.0 ?
O4 C21 H21 109.6 ?
C26 C21 H21 109.6 ?
C22 C21 H21 109.6 ?
C21 C22 H22A 109.5 ?
C23 C22 H22A 109.5 ?
C21 C22 H22B 109.5 ?
C23 C22 H22B 109.5 ?
H22A C22 H22B 108.1 ?
C24 C23 H23A 109.3 ?
C22 C23 H23A 109.3 ?
C24 C23 H23B 109.3 ?
C22 C23 H23B 109.3 ?
H23A C23 H23B 108.0 ?
C23 C24 H24A 109.6 ?
C25 C24 H24A 109.6 ?
C23 C24 H24B 109.6 ?
C25 C24 H24B 109.6 ?
H24A C24 H24B 108.1 ?
C24 C25 H25A 109.5 ?
C26 C25 H25A 109.5 ?
C24 C25 H25B 109.5 ?
C26 C25 H25B 109.5 ?
H25A C25 H25B 108.1 ?
C21 C26 H26A 109.6 ?
C25 C26 H26A 109.6 ?
C21 C26 H26B 109.6 ?
C25 C26 H26B 109.6 ?
H26A C26 H26B 108.1 ?
O5 C31 H31 110.0 ?
C36 C31 H31 110.0 ?
C32 C31 H31 110.0 ?
C31 C32 H32A 109.3 ?
C33 C32 H32A 109.3 ?
C31 C32 H32B 109.3 ?
C33 C32 H32B 109.3 ?
H32A C32 H32B 108.0 ?
C34 C33 H33A 109.4 ?
C32 C33 H33A 109.4 ?
C34 C33 H33B 109.4 ?
C32 C33 H33B 109.4 ?
H33A C33 H33B 108.0 ?
C33 C34 H34A 109.5 ?
C35 C34 H34A 109.5 ?
C33 C34 H34B 109.5 ?
C35 C34 H34B 109.5 ?
H34A C34 H34B 108.1 ?
C36 C35 H35A 109.3 ?
C34 C35 H35A 109.3 ?
C36 C35 H35B 109.3 ?
C34 C35 H35B 109.3 ?
H35A C35 H35B 108.0 ?
C31 C36 H36A 109.3 ?
C35 C36 H36A 109.3 ?
C31 C36 H36B 109.3 ?
C35 C36 H36B 109.3 ?
H36A C36 H36B 108.0 ?

loop_
_geom_bond_atom_site_label_1
_geom_bond_atom_site_label_2
_geom_bond_site_symmetry_2
_geom_bond_distance
_geom_bond_publ_flag
P O3 . 1.581(2) y
P O4 . 1.589(2) y
P O5 . 1.624(2) y
P O2 . 1.652(2) y
P O1 . 1.744(2) y
O1 C9 . 1.361(3) ?
O2 C10 . 1.380(3) ?
O3 C11' . 1.41(3) ?
O3 C11 . 1.466(4) ?
O4 C21 . 1.461(3) ?
O5 C31 . 1.443(3) ?
C1 C2 . 1.370(3) ?
C1 C10A . 1.406(3) ?
C2 C3 . 1.389(4) ?
C3 C4 . 1.373(4) ?
C4 C4A . 1.408(3) ?
C4A C10A . 1.421(3) ?
C4A C4B . 1.462(3) ?
C4B C5 . 1.405(3) ?
C4B C8A . 1.422(3) ?
C5 C6 . 1.369(4) ?
C6 C7 . 1.392(4) ?
C7 C8 . 1.370(3) ?
C8 C8A . 1.402(3) ?
C8A C9 . 1.421(3) ?
C9 C10 . 1.332(3) ?
C10 C10A . 1.413(3) ?
C11 C16 . 1.508(5) ?
C11 C12 . 1.510(5) ?
C12 C13 . 1.527(5) ?
C13 C14 . 1.515(6) ?
C14 C15 . 1.511(7) ?
C15 C16 . 1.523(4) ?
C11' C16' . 1.502(18) ?
C11' C12' . 1.507(19) ?
C12' C13' . 1.518(19) ?
C13' C14' . 1.515(19) ?
C14' C15' . 1.52(2) ?
C15' C16' . 1.539(18) ?
C21 C26 . 1.508(3) ?
C21 C22 . 1.518(3) ?
C22 C23 . 1.527(3) ?
C23 C24 . 1.513(4) ?
C24 C25 . 1.519(4) ?
C25 C26 . 1.527(3) ?
C31 C36 . 1.509(4) ?
C31 C32 . 1.511(4) ?
C32 C33 . 1.516(4) ?
C33 C34 . 1.516(5) ?
C34 C35 . 1.518(5) ?
C35 C36 . 1.516(4) ?
C1 H1 . .9500 ?
C2 H2 . .9500 ?
C3 H3 . .9500 ?
C4 H4 . .9500 ?
C5 H5 . .9500 ?
C6 H6 . .9500 ?
C7 H7 . .9500 ?
C8 H8 . .9500 ?
C11 H11 . 1.0000 ?
C12 H12A . .9900 ?
C12 H12B . .9900 ?
C13 H13A . .9900 ?
C13 H13B . .9900 ?
C14 H14A . .9900 ?
C14 H14B . .9900 ?
C15 H15A . .9900 ?
C15 H15B . .9900 ?
C16 H16A . .9900 ?
C16 H16B . .9900 ?
C11' H11' . 1.0000 ?
C12' H12C . .9900 ?
C12' H12D . .9900 ?
C13' H13C . .9900 ?
C13' H13D . .9900 ?
C14' H14C . .9900 ?
C14' H14D . .9900 ?
C15' H15C . .9900 ?
C15' H15D . .9900 ?
C16' H16C . .9900 ?
C16' H16D . .9900 ?
C21 H21 . 1.0000 ?
C22 H22A . .9900 ?
C22 H22B . .9900 ?
C23 H23A . .9900 ?
C23 H23B . .9900 ?
C24 H24A . .9900 ?
C24 H24B . .9900 ?
C25 H25A . .9900 ?
C25 H25B . .9900 ?
C26 H26A . .9900 ?
C26 H26B . .9900 ?
C31 H31 . 1.0000 ?
C32 H32A . .9900 ?
C32 H32B . .9900 ?
C33 H33A . .9900 ?
C33 H33B . .9900 ?
C34 H34A . .9900 ?
C34 H34B . .9900 ?
C35 H35A . .9900 ?
C35 H35B . .9900 ?
C36 H36A . .9900 ?
C36 H36B . .9900 ?

loop_
_geom_torsion_atom_site_label_1
_geom_torsion_atom_site_label_2
_geom_torsion_atom_site_label_3
_geom_torsion_atom_site_label_4
_geom_torsion
O3 P O1 C9 -112.19(15)
O4 P O1 C9 130.72(15)
O2 P O1 C9 3.09(14)
O3 P O2 C10 90.33(16)
O4 P O2 C10 -85.99(16)
O5 P O2 C10 -177.35(15)
O1 P O2 C10 -4.09(15)
O4 P O3 C11' 68.5(13)
O5 P O3 C11' 162.2(13)
O2 P O3 C11' -108.2(13)
O1 P O3 C11' -17.5(13)
O4 P O3 C11 91.9(3)
O5 P O3 C11 -174.4(3)
O2 P O3 C11 -84.8(3)
O1 P O3 C11 5.9(3)
O3 P O4 C21 70.2(2)
O5 P O4 C21 -23.95(19)
O2 P O4 C21 -113.59(18)
O1 P O4 C21 162.40(18)
O3 P O5 C31 61.73(19)
O4 P O5 C31 179.24(19)
O2 P O5 C31 -53.54(19)
C10A C1 C2 C3 1.3(4)
C1 C2 C3 C4 -.4(4)
C2 C3 C4 C4A -.5(4)
C3 C4 C4A C10A .5(3)
C3 C4 C4A C4B -179.5(2)
C4 C4A C4B C5 -5.1(3)
C10A C4A C4B C5 174.9(2)
C4 C4A C4B C8A 176.2(2)
C10A C4A C4B C8A -3.8(3)
C8A C4B C5 C6 .6(3)
C4A C4B C5 C6 -178.1(2)
C4B C5 C6 C7 -.4(4)
C5 C6 C7 C8 -.7(4)
C6 C7 C8 C8A 1.7(4)
C7 C8 C8A C9 175.0(2)
C7 C8 C8A C4B -1.6(3)
C5 C4B C8A C8 .4(3)
C4A C4B C8A C8 179.1(2)
C5 C4B C8A C9 -176.4(2)
C4A C4B C8A C9 2.3(3)
P O1 C9 C10 -1.4(2)
P O1 C9 C8A -177.88(17)
C8 C8A C9 C10 -174.9(2)
C4B C8A C9 C10 1.8(3)
C8 C8A C9 O1 1.3(3)
C4B C8A C9 O1 178.00(19)
O1 C9 C10 O2 -1.6(3)
C8A C9 C10 O2 175.00(18)
O1 C9 C10 C10A 178.6(2)
C8A C9 C10 C10A -4.8(3)
P O2 C10 C9 4.2(2)
P O2 C10 C10A -176.06(17)
C2 C1 C10A C10 178.0(2)
C2 C1 C10A C4A -1.3(3)
C9 C10 C10A C1 -176.1(2)
O2 C10 C10A C1 4.1(3)
C9 C10 C10A C4A 3.2(3)
O2 C10 C10A C4A -176.57(19)
C4 C4A C10A C1 .4(3)
C4B C4A C10A C1 -179.6(2)
C4 C4A C10A C10 -178.9(2)
C4B C4A C10A C10 1.1(3)
C11' O3 C11 C16 -131(4)
P O3 C11 C16 137.5(2)
C11' O3 C11 C12 -11(4)
P O3 C11 C12 -102.6(3)
O3 C11 C12 C13 -171.5(3)
C16 C11 C12 C13 -54.8(4)
C11 C12 C13 C14 54.3(5)
C12 C13 C14 C15 -55.3(6)
C13 C14 C15 C16 56.4(5)
O3 C11 C16 C15 174.6(3)
C12 C11 C16 C15 56.6(4)
C14 C15 C16 C11 -57.2(5)
C11 O3 C11' C16' -3(3)
P O3 C11' C16' 101(2)
C11 O3 C11' C12' 115(5)
P O3 C11' C12' -141.3(14)
O3 C11' C12' C13' -169(2)
C16' C11' C12' C13' -55(3)
C11' C12' C13' C14' 53(4)
C12' C13' C14' C15' -55(5)
C13' C14' C15' C16' 56(5)
O3 C11' C16' C15' 174(2)
C12' C11' C16' C15' 59(3)
C14' C15' C16' C11' -59(3)
P O4 C21 C26 163.00(16)
P O4 C21 C22 -75.4(2)
O4 C21 C22 C23 -171.86(19)
C26 C21 C22 C23 -54.2(3)
C21 C22 C23 C24 54.5(3)
C22 C23 C24 C25 -56.9(3)
C23 C24 C25 C26 57.8(3)
O4 C21 C26 C25 174.94(19)
C22 C21 C26 C25 55.5(3)
C24 C25 C26 C21 -56.9(3)
P O5 C31 C36 -127.2(2)
P O5 C31 C32 112.5(2)
O5 C31 C32 C33 62.4(3)
C36 C31 C32 C33 -55.2(3)
C31 C32 C33 C34 55.8(3)
C32 C33 C34 C35 -55.4(4)
C33 C34 C35 C36 54.9(4)
O5 C31 C36 C35 -63.9(3)
C32 C31 C36 C35 54.6(3)
C34 C35 C36 C31 -54.7(3)
